data_1561281
loop_
_publ_author_name
'Beheshti, Azizolla'
'Nozarian, Kimia'
'Ghamari, Narges'
'Mayer, Peter'
'Motamedi, Hossein'

_publ_section_title
;
 Selective high capacity adsorption of Congo red, luminescence and
 antibacterial assessment of two new cadmium(II) coordination polymers
;
_journal_name_full 'Journal of Solid State Chemistry'
_journal_page_first 618
_journal_page_last 627
_journal_paper_doi 10.1016/j.jssc.2017.11.035
_journal_volume 258
_journal_year 2018
_chemical_formula_moiety 'C13 H18 Cd Cl N5 S3'
_chemical_formula_sum 'C13 H18 Cd Cl N5 S3'
_chemical_formula_weight 488.35
_space_group_crystal_system orthorhombic
_space_group_IT_number 62
_space_group_name_Hall '-P 2ac 2n'
_space_group_name_H-M_alt 'P n m a'
_atom_sites_solution_hydrogens geom
_audit_author_name 'P. Mayer'
_audit_block_code Cd_Cl_SCN_C12H18N4S2_tv208_behesti
_audit_creation_method SHELXL-2014
_audit_update_record 30-Jul-15
_cell_angle_alpha 90
_cell_angle_beta 90
_cell_angle_gamma 90
_cell_formula_units_Z 4
_cell_length_a 12.8031(4)
_cell_length_b 12.2629(4)
_cell_length_c 12.4809(4)
_cell_measurement_reflns_used 9946
_cell_measurement_temperature 100(2)
_cell_measurement_theta_max 26.3796
_cell_measurement_theta_min 2.8202
_cell_volume 1959.54(11)
_computing_cell_refinement 'APEX2 v2012.4-3 (Bruker AXS)'
_computing_data_collection 'Bruker Instrument Service v3.0.21'
_computing_data_reduction 'SAINT V8.18C (Bruker AXS Inc., 2011)'
_computing_structure_refinement
;
Sheldrick, G. M. (2008).
<i>Acta Cryst.</i> A<b>64</b>, 112--122.
;
_computing_structure_solution
;
A. Altomare, M. C. Burla, M. Camalli, G. L. Cascarano, C. Giacovazzo, A.
Guagliardi, A. G. G. Moliterni, G. Polidori, R. Spagna: SIR97: a new tool for
crystal structure determination and refinement; J. Appl. Crystallogr. 1999,
32, 115-119.
;
_diffrn_ambient_temperature 100(2)
_diffrn_detector_area_resol_mean 10.4167
_diffrn_measured_fraction_theta_full 0.998
_diffrn_measured_fraction_theta_max 0.998
_diffrn_measurement_device 'fixed-chi three-circle diffractometer'
_diffrn_measurement_device_type 'Bruker D8Venture'
_diffrn_measurement_method 'mix of phi and omega scans'
_diffrn_radiation_collimation 'focusing mirrors'
_diffrn_radiation_monochromator 'focusing mirrors'
_diffrn_radiation_type MoK\a
_diffrn_radiation_wavelength 0.71073
_diffrn_reflns_av_R_equivalents 0.0302
_diffrn_reflns_av_unetI/netI 0.0111
_diffrn_reflns_Laue_measured_fraction_full 0.998
_diffrn_reflns_Laue_measured_fraction_max 0.998
_diffrn_reflns_limit_h_max 15
_diffrn_reflns_limit_h_min -16
_diffrn_reflns_limit_k_max 15
_diffrn_reflns_limit_k_min -15
_diffrn_reflns_limit_l_max 15
_diffrn_reflns_limit_l_min -15
_diffrn_reflns_number 36463
_diffrn_reflns_point_group_measured_fraction_full 0.998
_diffrn_reflns_point_group_measured_fraction_max 0.998
_diffrn_reflns_theta_full 26.425
_diffrn_reflns_theta_max 26.42
_diffrn_reflns_theta_min 3.182
_diffrn_source 'rotating anode (TXS)'
_diffrn_source_current 50
_diffrn_source_power 2.5
_diffrn_source_type 'Bruker TXS'
_diffrn_source_voltage 50
_exptl_absorpt_coefficient_mu 1.574
_exptl_absorpt_correction_T_max 0.7454
_exptl_absorpt_correction_T_min 0.7140
_exptl_absorpt_correction_type multi-scan
_exptl_absorpt_process_details 'SADABS V2014/4 (Bruker AXS Inc.)'
_exptl_crystal_colour colourless
_exptl_crystal_density_diffrn 1.655
_exptl_crystal_density_method 'not measured'
_exptl_crystal_description block
_exptl_crystal_F_000 976
_exptl_crystal_size_max 0.080
_exptl_crystal_size_mid 0.070
_exptl_crystal_size_min 0.040
_refine_diff_density_max 1.890
_refine_diff_density_min -0.513
_refine_diff_density_rms 0.090
_refine_ls_extinction_coef .
_refine_ls_extinction_method none
_refine_ls_goodness_of_fit_ref 1.081
_refine_ls_hydrogen_treatment constr
_refine_ls_matrix_type full
_refine_ls_number_parameters 113
_refine_ls_number_reflns 2107
_refine_ls_number_restraints 0
_refine_ls_restrained_S_all 1.081
_refine_ls_R_factor_all 0.0262
_refine_ls_R_factor_gt 0.0227
_refine_ls_shift/su_max 0.000
_refine_ls_shift/su_mean 0.000
_refine_ls_structure_factor_coef Fsqd
_refine_ls_weighting_details 'w=1/[\s^2^(Fo^2^)+(0.0248P)^2^+3.4409P] where P=(Fo^2^+2Fc^2^)/3'
_refine_ls_weighting_scheme calc
_refine_ls_wR_factor_gt 0.0545
_refine_ls_wR_factor_ref 0.0564
_reflns_Friedel_coverage 0.000
_reflns_Friedel_fraction_full .
_reflns_Friedel_fraction_max .
_reflns_number_gt 1924
_reflns_number_total 2107
_reflns_threshold_expression 'I > 2\s(I)'
_cod_data_source_file JSSC-2018-258-618.cif
_cod_data_source_block tv208
_cod_database_code 1561281
_shelx_space_group_comment
;
The symmetry employed for this shelxl refinement is uniquely defined
by the following loop, which should always be used as a source of
symmetry information in preference to the above space-group names.
They are only intended as comments.
;
_shelxl_version_number 2014-3

loop_
_space_group_symop_operation_xyz
'x, y, z'
'-x+1/2, -y, z+1/2'
'x+1/2, -y+1/2, -z+1/2'
'-x, y+1/2, -z'
'-x, -y, -z'
'x-1/2, y, -z-1/2'
'-x-1/2, y-1/2, z-1/2'
'x, -y-1/2, z'

loop_
_atom_site_label
_atom_site_type_symbol
_atom_site_fract_x
_atom_site_fract_y
_atom_site_fract_z
_atom_site_U_iso_or_equiv
_atom_site_adp_type
_atom_site_occupancy
_atom_site_site_symmetry_order
_atom_site_calc_flag
_atom_site_refinement_flags_posn
_atom_site_refinement_flags_adp
_atom_site_refinement_flags_occupancy
_atom_site_disorder_assembly
_atom_site_disorder_group
C1 C 0.39107(16) 0.49726(17) 0.20504(16) 0.0124(4) Uani 1 1 d . . . . .
C2 C 0.48923(17) 0.60328(18) 0.10089(17) 0.0164(4) Uani 1 1 d . . . . .
H2 H 0.5107 0.6482 0.0429 0.020 Uiso 1 1 calc R U . . .
C3 C 0.54710(17) 0.57560(18) 0.18684(17) 0.0159(4) Uani 1 1 d . . . . .
H3 H 0.6170 0.5974 0.2010 0.019 Uiso 1 1 calc R U . . .
C4 C 0.30527(18) 0.5648(2) 0.03824(18) 0.0211(5) Uani 1 1 d . . . . .
H4A H 0.3271 0.6082 -0.0238 0.032 Uiso 1 1 calc R U . . .
H4B H 0.2469 0.6012 0.0743 0.032 Uiso 1 1 calc R U . . .
H4C H 0.2832 0.4923 0.0143 0.032 Uiso 1 1 calc R U . . .
C5 C 0.51678(17) 0.45955(19) 0.35202(16) 0.0153(4) Uani 1 1 d . . . . .
H5A H 0.5934 0.4488 0.3522 0.018 Uiso 1 1 calc R U . . .
H5B H 0.4834 0.3870 0.3584 0.018 Uiso 1 1 calc R U . . .
C6 C 0.48622(17) 0.52892(18) 0.44785(16) 0.0163(4) Uani 1 1 d . . . . .
H6A H 0.4102 0.5435 0.4458 0.020 Uiso 1 1 calc R U . . .
H6B H 0.5232 0.5997 0.4444 0.020 Uiso 1 1 calc R U . . .
C7 C 0.2496(3) 0.2500 -0.0862(3) 0.0255(8) Uani 1 2 d S T P . .
Cd1 Cd 0.33987(2) 0.2500 0.16456(2) 0.01538(8) Uani 1 2 d S T P . .
Cl1 Cl 0.53389(6) 0.2500 0.15232(6) 0.01572(16) Uani 1 2 d S T P . .
N1 N 0.39270(14) 0.55410(14) 0.11272(14) 0.0134(4) Uani 1 1 d . . . . .
N2 N 0.48555(13) 0.50954(14) 0.25055(14) 0.0126(4) Uani 1 1 d . . . . .
N3 N 0.2843(2) 0.2500 -0.0074(2) 0.0225(6) Uani 1 2 d S T P . .
S1 S 0.28751(4) 0.42385(4) 0.25553(4) 0.01461(12) Uani 1 1 d . . . . .
S2 S 0.19577(8) 0.2500 -0.20615(7) 0.0271(2) Uani 1 2 d S T P . .

loop_
_atom_site_aniso_label
_atom_site_aniso_U_11
_atom_site_aniso_U_22
_atom_site_aniso_U_33
_atom_site_aniso_U_23
_atom_site_aniso_U_13
_atom_site_aniso_U_12
C1 0.0149(10) 0.0126(10) 0.0095(9) -0.0026(8) 0.0008(8) 0.0031(8)
C2 0.0185(11) 0.0163(10) 0.0144(10) 0.0018(8) 0.0037(8) -0.0010(9)
C3 0.0143(10) 0.0178(11) 0.0155(10) -0.0006(9) 0.0010(8) -0.0013(8)
C4 0.0186(11) 0.0276(12) 0.0171(11) 0.0046(10) -0.0062(9) 0.0022(9)
C5 0.0155(10) 0.0200(11) 0.0104(10) 0.0017(8) -0.0022(8) 0.0036(9)
C6 0.0173(10) 0.0200(11) 0.0115(10) -0.0008(9) -0.0010(8) 0.0010(9)
C7 0.0242(18) 0.0138(16) 0.039(2) 0.000 0.0064(16) 0.000
Cd1 0.01843(13) 0.01452(12) 0.01318(12) 0.000 -0.00029(9) 0.000
Cl1 0.0178(4) 0.0161(4) 0.0132(3) 0.000 0.0036(3) 0.000
N1 0.0141(9) 0.0156(9) 0.0105(8) -0.0003(7) -0.0007(7) 0.0019(7)
N2 0.0134(8) 0.0150(8) 0.0094(8) -0.0001(7) -0.0003(7) 0.0012(7)
N3 0.0317(16) 0.0224(15) 0.0135(14) 0.000 0.0030(12) 0.000
S1 0.0126(2) 0.0161(3) 0.0152(2) 0.0002(2) 0.00243(19) 0.0006(2)
S2 0.0331(5) 0.0237(4) 0.0245(4) 0.000 -0.0089(4) 0.000

loop_
_atom_type_symbol
_atom_type_description
_atom_type_scat_dispersion_real
_atom_type_scat_dispersion_imag
_atom_type_scat_source
C C 0.0033 0.0016 'International Tables Vol C Tables 4.2.6.8 and 6.1.1.4'
H H 0.0000 0.0000 'International Tables Vol C Tables 4.2.6.8 and 6.1.1.4'
Cd Cd -0.8075 1.2024 'International Tables Vol C Tables 4.2.6.8 and 6.1.1.4'
Cl Cl 0.1484 0.1585 'International Tables Vol C Tables 4.2.6.8 and 6.1.1.4'
N N 0.0061 0.0033 'International Tables Vol C Tables 4.2.6.8 and 6.1.1.4'
S S 0.1246 0.1234 'International Tables Vol C Tables 4.2.6.8 and 6.1.1.4'

loop_
_geom_angle_atom_site_label_1
_geom_angle_atom_site_label_2
_geom_angle_atom_site_label_3
_geom_angle
_geom_angle_site_symmetry_1
_geom_angle_site_symmetry_3
N2 C1 N1 106.83(18) . .
N2 C1 S1 126.62(16) . .
N1 C1 S1 126.55(16) . .
C3 C2 N1 107.25(19) . .
C3 C2 H2 126.4 . .
N1 C2 H2 126.4 . .
C2 C3 N2 107.00(19) . .
C2 C3 H3 126.5 . .
N2 C3 H3 126.5 . .
N1 C4 H4A 109.5 . .
N1 C4 H4B 109.5 . .
H4A C4 H4B 109.5 . .
N1 C4 H4C 109.5 . .
H4A C4 H4C 109.5 . .
H4B C4 H4C 109.5 . .
N2 C5 C6 112.12(17) . .
N2 C5 H5A 109.2 . .
C6 C5 H5A 109.2 . .
N2 C5 H5B 109.2 . .
C6 C5 H5B 109.2 . .
H5A C5 H5B 107.9 . .
C5 C6 C6 110.6(2) . 5_666
C5 C6 H6A 109.5 . .
C6 C6 H6A 109.5 5_666 .
C5 C6 H6B 109.5 . .
C6 C6 H6B 109.5 5_666 .
H6A C6 H6B 108.1 . .
N3 C7 S2 179.5(4) . .
N3 Cd1 Cl1 104.82(8) . .
N3 Cd1 S1 110.23(3) . .
Cl1 Cd1 S1 107.139(15) . .
N3 Cd1 S1 110.23(3) . 8_565
Cl1 Cd1 S1 107.139(15) . 8_565
S1 Cd1 S1 116.53(3) . 8_565
C1 N1 C2 109.32(17) . .
C1 N1 C4 125.39(18) . .
C2 N1 C4 125.26(18) . .
C1 N2 C3 109.60(17) . .
C1 N2 C5 124.38(18) . .
C3 N2 C5 126.01(18) . .
C7 N3 Cd1 174.0(3) . .
C1 S1 Cd1 94.19(7) . .

loop_
_geom_bond_atom_site_label_1
_geom_bond_atom_site_label_2
_geom_bond_distance
_geom_bond_site_symmetry_2
C1 N2 1.345(3) .
C1 N1 1.347(3) .
C1 S1 1.722(2) .
C2 C3 1.347(3) .
C2 N1 1.383(3) .
C2 H2 0.9500 .
C3 N2 1.382(3) .
C3 H3 0.9500 .
C4 N1 1.461(3) .
C4 H4A 0.9800 .
C4 H4B 0.9800 .
C4 H4C 0.9800 .
C5 N2 1.463(3) .
C5 C6 1.519(3) .
C5 H5A 0.9900 .
C5 H5B 0.9900 .
C6 C6 1.524(4) 5_666
C6 H6A 0.9900 .
C6 H6B 0.9900 .
C7 N3 1.079(5) .
C7 S2 1.648(4) .
Cd1 N3 2.261(3) .
Cd1 Cl1 2.4888(8) .
Cd1 S1 2.5067(5) .
Cd1 S1 2.5068(5) 8_565

loop_
_geom_torsion_atom_site_label_1
_geom_torsion_atom_site_label_2
_geom_torsion_atom_site_label_3
_geom_torsion_atom_site_label_4
_geom_torsion
_geom_torsion_site_symmetry_1
_geom_torsion_site_symmetry_2
_geom_torsion_site_symmetry_3
_geom_torsion_site_symmetry_4
N1 C2 C3 N2 0.1(2) . . . .
N2 C5 C6 C6 176.4(2) . . . 5_666
N2 C1 N1 C2 -0.5(2) . . . .
S1 C1 N1 C2 179.05(16) . . . .
N2 C1 N1 C4 -178.84(19) . . . .
S1 C1 N1 C4 0.7(3) . . . .
C3 C2 N1 C1 0.3(2) . . . .
C3 C2 N1 C4 178.6(2) . . . .
N1 C1 N2 C3 0.6(2) . . . .
S1 C1 N2 C3 -178.99(16) . . . .
N1 C1 N2 C5 -179.29(18) . . . .
S1 C1 N2 C5 1.2(3) . . . .
C2 C3 N2 C1 -0.4(2) . . . .
C2 C3 N2 C5 179.45(19) . . . .
C6 C5 N2 C1 -86.3(2) . . . .
C6 C5 N2 C3 93.9(2) . . . .
N2 C1 S1 Cd1 -90.18(18) . . . .
N1 C1 S1 Cd1 90.36(18) . . . .
